data_7038145
loop_
_publ_author_name
'Ara, Irene'
'Forni\'es, Juan'
'Ib\'a\~nez, Susana'
'Mastrorilli, Piero'
'Todisco, Stefano'
'Gallo, Vito'

_publ_section_title
;
 Polynuclear platinum phosphanido/phosphinito complexes: formation of P-O
 and P-O-P bonds through reductive coupling processes.
;
_journal_issue 5
_journal_name_full 'Dalton transactions (Cambridge, England : 2003)'
_journal_page_first 2156
_journal_page_last 2171
_journal_paper_doi 10.1039/c5dt02593a
_journal_volume 45
_journal_year 2016
_chemical_formula_moiety '2(C85 H62 Ag  Cl F10 O5 P6 Pt3), C H2 Cl2, 8(C6 H14)'
_chemical_formula_sum 'C109.5 H119 Ag Cl2 F10 O5 P6 Pt3'
_chemical_formula_weight 2654.91
_chemical_name_systematic
; 
 ? 
;
_space_group_IT_number 2
_symmetry_cell_setting triclinic
_symmetry_space_group_name_Hall '-P 1'
_symmetry_space_group_name_H-M 'P -1'
_atom_sites_solution_hydrogens geom
_atom_sites_solution_primary direct
_atom_sites_solution_secondary difmap
_audit_creation_method SHELXL-97
_audit_update_record
;
2015-09-09 deposited with the CCDC.
2015-10-29 downloaded from the CCDC.
;
_cell_angle_alpha 81.8870(10)
_cell_angle_beta 73.1160(10)
_cell_angle_gamma 82.8390(10)
_cell_formula_units_Z 2
_cell_length_a 14.1168(7)
_cell_length_b 19.3240(10)
_cell_length_c 19.3754(10)
_cell_measurement_reflns_used 9902
_cell_measurement_temperature 200(2)
_cell_measurement_theta_max 28.20
_cell_measurement_theta_min 2.29
_cell_volume 4987.5(4)
_computing_cell_refinement 'SAINT+ 6.02 (Bruker AXS, 1999)'
_computing_data_collection 'SMART v. 5.611 (Bruker AXS, 2000)'
_computing_data_reduction 'SAINT+ 6.02 (Bruker AXS, 1999)'
_computing_molecular_graphics 'XP, SHELXTL v. 6.10 (Bruker, 2000)'
_computing_publication_material 'XCIF, SHELXTL v. 6.10 (Bruker, 2000)'
_computing_structure_refinement 'SHELXL-97 (Sheldrick, 1997)'
_computing_structure_solution 'SHELXS-97 (Sheldrick, 1990)'
_diffrn_ambient_temperature 200(2)
_diffrn_detector_area_resol_mean 8.26
_diffrn_measured_fraction_theta_full 0.992
_diffrn_measured_fraction_theta_max 0.992
_diffrn_measurement_device_type 'Bruker SMART APEX CCD system'
_diffrn_measurement_method '\w rotations with narrow frames'
_diffrn_radiation_monochromator graphite
_diffrn_radiation_source 'fine-focus sealed tube'
_diffrn_radiation_type MoK\a
_diffrn_radiation_wavelength 0.71073
_diffrn_reflns_av_R_equivalents 0.0435
_diffrn_reflns_av_sigmaI/netI 0.0722
_diffrn_reflns_limit_h_max 16
_diffrn_reflns_limit_h_min -16
_diffrn_reflns_limit_k_max 22
_diffrn_reflns_limit_k_min -22
_diffrn_reflns_limit_l_max 23
_diffrn_reflns_limit_l_min -22
_diffrn_reflns_number 37463
_diffrn_reflns_theta_full 25.00
_diffrn_reflns_theta_max 25.00
_diffrn_reflns_theta_min 1.07
_exptl_absorpt_coefficient_mu 4.611
_exptl_absorpt_correction_T_max 0.8022
_exptl_absorpt_correction_T_min 0.6310
_exptl_absorpt_correction_type multi-scan
_exptl_absorpt_process_details
; 
SADABS; Area-Detector Absorption Correction. Bruker-AXS
within SAINT+ package, v. 6.02 (1999)
;
_exptl_crystal_colour yellow
_exptl_crystal_density_diffrn 1.768
_exptl_crystal_density_method 'not measured'
_exptl_crystal_description block
_exptl_crystal_F_000 2622
_exptl_crystal_size_max 0.11
_exptl_crystal_size_mid 0.10
_exptl_crystal_size_min 0.05
_platon_squeeze_details
;
 The unit cell contains 8 hexane molecules which have been treated as a 
 diffuse contribution to the overall scattering without specific atom positions
 by SQUEEZE/PLATON
;
_refine_diff_density_max 7.070
_refine_diff_density_min -2.964
_refine_diff_density_rms 0.206
_refine_ls_extinction_method none
_refine_ls_goodness_of_fit_ref 1.103
_refine_ls_hydrogen_treatment constr
_refine_ls_matrix_type full
_refine_ls_number_parameters 1049
_refine_ls_number_reflns 17412
_refine_ls_number_restraints 75
_refine_ls_restrained_S_all 1.104
_refine_ls_R_factor_all 0.0887
_refine_ls_R_factor_gt 0.0701
_refine_ls_shift/su_max 0.012
_refine_ls_shift/su_mean 0.000
_refine_ls_structure_factor_coef Fsqd
_refine_ls_weighting_details 'calc w=1/[\s^2^(Fo^2^)+(0.0697P)^2^+52.2858P] where P=(Fo^2^+2Fc^2^)/3'
_refine_ls_weighting_scheme calc
_refine_ls_wR_factor_gt 0.1627
_refine_ls_wR_factor_ref 0.1706
_reflns_number_gt 13536
_reflns_number_total 17412
_reflns_threshold_expression >2sigma(I)
_cod_data_source_file c5dt02593a1.cif
_cod_data_source_block ial289sq
_cod_original_sg_symbol_H-M P-1
_cod_original_formula_sum 'C109.50 H119 Ag Cl2 F10 O5 P6 Pt3'
_cod_database_code 7038145
_platon_squeeze_void_probe_radius 1.20

loop_
_symmetry_equiv_pos_as_xyz
'x, y, z'
'-x, -y, -z'

loop_
_atom_site_label
_atom_site_type_symbol
_atom_site_fract_x
_atom_site_fract_y
_atom_site_fract_z
_atom_site_U_iso_or_equiv
_atom_site_adp_type
_atom_site_occupancy
_atom_site_symmetry_multiplicity
_atom_site_calc_flag
_atom_site_refinement_flags
_atom_site_disorder_assembly
_atom_site_disorder_group
Pt1 Pt 0.50233(3) 0.18235(2) 0.13091(3) 0.02583(12) Uani 1 1 d . . .
Pt2 Pt 0.70689(3) 0.20603(2) 0.20926(3) 0.02569(13) Uani 1 1 d . . .
Pt3 Pt 0.81739(4) 0.28368(3) 0.32101(3) 0.03122(14) Uani 1 1 d . . .
Ag Ag 0.53361(8) 0.29449(5) 0.19292(7) 0.0461(3) Uani 1 1 d . . .
Cl1 Cl 0.4741(3) 0.4454(2) 0.2584(2) 0.0585(11) Uani 1 1 d . . .
P1 P 0.6509(2) 0.21638(16) 0.05519(17) 0.0288(7) Uani 1 1 d . . .
P2 P 0.5955(2) 0.12611(16) 0.20682(18) 0.0278(7) Uani 1 1 d . . .
P3 P 0.8371(2) 0.27322(16) 0.19946(19) 0.0304(7) Uani 1 1 d . . .
P4 P 0.7160(2) 0.19537(16) 0.32471(17) 0.0299(7) Uani 1 1 d . . .
P5 P 0.9057(3) 0.37690(18) 0.3253(2) 0.0386(8) Uani 1 1 d . . .
P6 P 0.8162(3) 0.2878(2) 0.4409(2) 0.0428(9) Uani 1 1 d . . .
F2 F 0.4181(6) 0.3470(4) 0.1004(4) 0.047(2) Uani 1 1 d . . .
F3 F 0.3152(7) 0.4098(4) 0.0097(5) 0.061(3) Uani 1 1 d . . .
F5 F 0.2962(8) 0.1932(5) -0.0664(6) 0.076(3) Uani 1 1 d . . .
F4 F 0.2508(9) 0.3355(5) -0.0734(6) 0.090(4) Uani 1 1 d . . .
F6 F 0.4044(6) 0.1297(4) 0.0205(5) 0.047(2) Uani 1 1 d . . .
F8 F 0.3329(7) 0.2620(4) 0.2546(5) 0.062(2) Uani 1 1 d . . .
F9 F 0.1626(8) 0.2201(5) 0.3476(6) 0.083(3) Uani 1 1 d . . .
F10 F 0.1039(7) 0.0936(6) 0.3486(6) 0.079(3) Uani 1 1 d . . .
F11 F 0.2202(8) 0.0028(5) 0.2566(5) 0.071(3) Uani 1 1 d . . .
F12 F 0.3936(6) 0.0410(4) 0.1637(4) 0.053(2) Uani 1 1 d . . .
O1 O 0.7282(6) 0.2243(5) 0.0979(4) 0.033(2) Uani 1 1 d . . .
O2 O 0.5156(17) 0.4169(10) 0.1936(11) 0.152(8) Uani 1 1 d . A .
O3 O 0.483(3) 0.5176(16) 0.2348(19) 0.109(11) Uani 0.50 1 d PU A 1
O4 O 0.388(3) 0.431(2) 0.3115(19) 0.114(11) Uani 0.50 1 d PU A 1
O3' O 0.410(2) 0.5009(13) 0.2543(14) 0.066(7) Uani 0.50 1 d PU A 2
O4' O 0.410(3) 0.3833(19) 0.285(2) 0.110(11) Uani 0.50 1 d PU A 2
O5 O 0.5403(14) 0.4365(10) 0.3008(9) 0.125(6) Uani 1 1 d . A .
C1 C 0.4186(9) 0.2336(6) 0.0633(6) 0.029(3) Uani 1 1 d . . .
C2 C 0.3902(11) 0.3064(7) 0.0596(8) 0.042(3) Uani 1 1 d . . .
C3 C 0.3366(10) 0.3390(7) 0.0133(8) 0.040(3) Uani 1 1 d . . .
C4 C 0.3054(13) 0.3022(8) -0.0293(9) 0.054(4) Uani 1 1 d . . .
C5 C 0.3287(11) 0.2311(7) -0.0255(8) 0.044(4) Uani 1 1 d . . .
C6 C 0.3842(10) 0.1995(6) 0.0197(8) 0.038(3) Uani 1 1 d . . .
C7 C 0.3703(8) 0.1538(6) 0.2039(6) 0.026(3) Uani 1 1 d . . .
C8 C 0.3055(10) 0.1967(6) 0.2526(8) 0.040(3) Uani 1 1 d . . .
C9 C 0.2178(10) 0.1775(8) 0.3004(8) 0.047(4) Uani 1 1 d . . .
C10 C 0.1897(12) 0.1121(9) 0.3003(9) 0.055(4) Uani 1 1 d . . .
C11 C 0.2500(11) 0.0677(8) 0.2548(8) 0.047(4) Uani 1 1 d . . .
C12 C 0.3367(10) 0.0880(7) 0.2082(7) 0.039(3) Uani 1 1 d . . .
C13 C 0.6383(9) 0.3007(7) 0.0022(7) 0.032(3) Uani 1 1 d . . .
C14 C 0.6050(11) 0.3078(8) -0.0603(8) 0.050(4) Uani 1 1 d . . .
H14 H 0.5965 0.2670 -0.0793 0.060 Uiso 1 1 calc R . .
C15 C 0.5848(14) 0.3726(11) -0.0942(10) 0.079(6) Uani 1 1 d . . .
H15 H 0.5627 0.3767 -0.1367 0.094 Uiso 1 1 calc R . .
C16 C 0.5965(14) 0.4325(10) -0.0667(12) 0.080(6) Uani 1 1 d . . .
H16 H 0.5809 0.4775 -0.0895 0.096 Uiso 1 1 calc R . .
C17 C 0.6310(14) 0.4267(8) -0.0057(12) 0.078(6) Uani 1 1 d . . .
H17 H 0.6403 0.4673 0.0132 0.093 Uiso 1 1 calc R . .
C18 C 0.6514(11) 0.3607(7) 0.0267(9) 0.053(4) Uani 1 1 d . . .
H18 H 0.6758 0.3567 0.0681 0.063 Uiso 1 1 calc R . .
C19 C 0.7171(10) 0.1585(7) -0.0135(7) 0.035(3) Uani 1 1 d . . .
C20 C 0.6666(12) 0.1233(8) -0.0496(9) 0.053(4) Uani 1 1 d . . .
H20 H 0.5961 0.1298 -0.0376 0.064 Uiso 1 1 calc R . .
C21 C 0.7163(14) 0.0802(10) -0.1013(10) 0.072(5) Uani 1 1 d . . .
H21 H 0.6810 0.0589 -0.1264 0.087 Uiso 1 1 calc R . .
C22 C 0.8164(17) 0.0682(11) -0.1163(11) 0.088(7) Uani 1 1 d . . .
H22 H 0.8526 0.0381 -0.1516 0.106 Uiso 1 1 calc R . .
C23 C 0.8656(14) 0.1020(13) -0.0779(11) 0.090(7) Uani 1 1 d . . .
H23 H 0.9358 0.0941 -0.0876 0.108 Uiso 1 1 calc R . .
C24 C 0.8164(10) 0.1439(9) -0.0294(8) 0.055(4) Uani 1 1 d . . .
H24 H 0.8523 0.1649 -0.0045 0.065 Uiso 1 1 calc R . .
C25 C 0.6794(9) 0.0541(6) 0.1628(7) 0.032(3) Uani 1 1 d . . .
C26 C 0.6546(11) 0.0209(7) 0.1129(8) 0.044(3) Uani 1 1 d . . .
H26 H 0.5936 0.0346 0.1011 0.053 Uiso 1 1 calc R . .
C27 C 0.7186(11) -0.0319(7) 0.0804(8) 0.047(4) Uani 1 1 d . . .
H27 H 0.7012 -0.0541 0.0456 0.056 Uiso 1 1 calc R . .
C28 C 0.8046(14) -0.0533(8) 0.0959(10) 0.065(5) Uani 1 1 d . . .
H28 H 0.8479 -0.0897 0.0721 0.078 Uiso 1 1 calc R . .
C29 C 0.8292(11) -0.0218(8) 0.1465(9) 0.056(4) Uani 1 1 d . . .
H29 H 0.8895 -0.0369 0.1588 0.068 Uiso 1 1 calc R . .
C30 C 0.7671(11) 0.0312(7) 0.1795(8) 0.042(3) Uani 1 1 d . . .
H30 H 0.7848 0.0527 0.2146 0.050 Uiso 1 1 calc R . .
C31 C 0.5178(10) 0.0816(7) 0.2905(7) 0.040(3) Uani 1 1 d . . .
C32 C 0.4518(11) 0.1209(8) 0.3412(7) 0.043(3) Uani 1 1 d . . .
H32 H 0.4494 0.1707 0.3338 0.051 Uiso 1 1 calc R . .
C33 C 0.3889(14) 0.0880(10) 0.4031(9) 0.065(5) Uani 1 1 d . . .
H33 H 0.3454 0.1160 0.4379 0.078 Uiso 1 1 calc R . .
C34 C 0.3882(18) 0.0178(12) 0.4151(11) 0.087(7) Uani 1 1 d . . .
H34 H 0.3444 -0.0039 0.4573 0.104 Uiso 1 1 calc R . .
C35 C 0.4541(18) -0.0227(11) 0.3633(12) 0.090(7) Uani 1 1 d . . .
H35 H 0.4546 -0.0724 0.3713 0.108 Uiso 1 1 calc R . .
C36 C 0.5179(14) 0.0076(8) 0.3016(10) 0.064(5) Uani 1 1 d . . .
H36 H 0.5613 -0.0206 0.2670 0.076 Uiso 1 1 calc R . .
C37 C 0.8462(10) 0.3559(7) 0.1398(8) 0.038(3) Uani 1 1 d . . .
C38 C 0.7703(11) 0.4098(8) 0.1621(9) 0.048(4) Uani 1 1 d . . .
H38 H 0.7179 0.4018 0.2053 0.058 Uiso 1 1 calc R . .
C39 C 0.7727(14) 0.4745(8) 0.1205(11) 0.064(5) Uani 1 1 d . . .
H39 H 0.7232 0.5115 0.1359 0.076 Uiso 1 1 calc R . .
C40 C 0.8462(15) 0.4849(10) 0.0576(12) 0.075(6) Uani 1 1 d . . .
H40 H 0.8486 0.5291 0.0289 0.090 Uiso 1 1 calc R . .
C41 C 0.9166(14) 0.4311(9) 0.0362(10) 0.067(5) Uani 1 1 d . . .
H41 H 0.9679 0.4383 -0.0077 0.081 Uiso 1 1 calc R . .
C42 C 0.9147(12) 0.3669(8) 0.0769(8) 0.049(4) Uani 1 1 d . . .
H42 H 0.9631 0.3298 0.0598 0.059 Uiso 1 1 calc R . .
C43 C 0.9529(10) 0.2210(7) 0.1623(7) 0.037(3) Uani 1 1 d . . .
C44 C 0.9554(11) 0.1637(7) 0.1277(8) 0.042(3) Uani 1 1 d . . .
H44 H 0.8953 0.1518 0.1214 0.051 Uiso 1 1 calc R . .
C45 C 1.0428(12) 0.1222(9) 0.1013(10) 0.062(4) Uani 1 1 d . . .
H45 H 1.0418 0.0813 0.0795 0.074 Uiso 1 1 calc R . .
C46 C 1.1315(11) 0.1410(9) 0.1073(9) 0.057(4) Uani 1 1 d . . .
H46 H 1.1922 0.1140 0.0883 0.068 Uiso 1 1 calc R . .
C47 C 1.1305(12) 0.1999(9) 0.1412(8) 0.057(4) Uani 1 1 d . . .
H47 H 1.1910 0.2136 0.1449 0.069 Uiso 1 1 calc R . .
C48 C 1.0426(10) 0.2385(8) 0.1693(8) 0.043(3) Uani 1 1 d . . .
H48 H 1.0427 0.2776 0.1939 0.052 Uiso 1 1 calc R . .
C49 C 0.6004(10) 0.2122(7) 0.3949(7) 0.036(3) Uani 1 1 d . . .
C50 C 0.5335(10) 0.2664(7) 0.3782(7) 0.040(3) Uani 1 1 d . . .
H50 H 0.5469 0.2906 0.3306 0.048 Uiso 1 1 calc R . .
C51 C 0.4474(12) 0.2852(9) 0.4304(9) 0.056(4) Uani 1 1 d . . .
H51 H 0.4024 0.3224 0.4180 0.067 Uiso 1 1 calc R . .
C52 C 0.4252(13) 0.2516(10) 0.4994(10) 0.069(5) Uani 1 1 d . . .
H52 H 0.3645 0.2636 0.5343 0.083 Uiso 1 1 calc R . .
C53 C 0.4939(17) 0.1997(11) 0.5171(11) 0.089(7) Uani 1 1 d . . .
H53 H 0.4817 0.1767 0.5651 0.107 Uiso 1 1 calc R . .
C54 C 0.5825(12) 0.1807(9) 0.4635(8) 0.061(5) Uani 1 1 d . . .
H54 H 0.6297 0.1455 0.4761 0.073 Uiso 1 1 calc R . .
C55 C 0.7656(11) 0.1064(7) 0.3493(7) 0.037(3) Uani 1 1 d . . .
C56 C 0.7044(13) 0.0519(7) 0.3770(7) 0.048(4) Uani 1 1 d . . .
H56 H 0.6342 0.0614 0.3903 0.058 Uiso 1 1 calc R . .
C57 C 0.7480(16) -0.0179(9) 0.3850(10) 0.071(5) Uani 1 1 d . . .
H57 H 0.7073 -0.0557 0.4035 0.085 Uiso 1 1 calc R . .
C58 C 0.8492(18) -0.0301(10) 0.3659(13) 0.087(7) Uani 1 1 d . . .
H58 H 0.8786 -0.0766 0.3728 0.105 Uiso 1 1 calc R . .
C59 C 0.9090(16) 0.0233(9) 0.3371(12) 0.081(6) Uani 1 1 d . . .
H59 H 0.9791 0.0130 0.3236 0.097 Uiso 1 1 calc R . .
C60 C 0.8702(12) 0.0907(8) 0.3276(10) 0.059(5) Uani 1 1 d . . .
H60 H 0.9128 0.1270 0.3065 0.071 Uiso 1 1 calc R . .
C61 C 0.8355(12) 0.4595(8) 0.3410(10) 0.059(5) Uani 1 1 d . . .
C62 C 0.7436(15) 0.4749(10) 0.3295(12) 0.084(7) Uani 1 1 d . . .
H62 H 0.7119 0.4390 0.3185 0.101 Uiso 1 1 calc R . .
C63 C 0.6959(18) 0.5424(12) 0.3336(14) 0.099(7) Uani 1 1 d U . .
H63 H 0.6330 0.5521 0.3241 0.118 Uiso 1 1 calc R . .
C64 C 0.738(2) 0.5943(15) 0.3509(15) 0.119(9) Uani 1 1 d U . .
H64 H 0.7060 0.6406 0.3519 0.143 Uiso 1 1 calc R . .
C65 C 0.828(2) 0.5797(13) 0.3670(16) 0.121(9) Uani 1 1 d U . .
H65 H 0.8563 0.6151 0.3822 0.145 Uiso 1 1 calc R . .
C66 C 0.8784(18) 0.5128(11) 0.3609(13) 0.095(7) Uani 1 1 d U . .
H66 H 0.9415 0.5033 0.3701 0.114 Uiso 1 1 calc R . .
C67 C 1.0218(12) 0.4015(7) 0.2634(8) 0.046(4) Uani 1 1 d . . .
C68 C 1.0189(15) 0.4450(11) 0.1990(11) 0.082(6) Uani 1 1 d . . .
H68 H 0.9582 0.4577 0.1866 0.098 Uiso 1 1 calc R . .
C69 C 1.108(2) 0.4687(14) 0.1543(12) 0.109(9) Uani 1 1 d . . .
H69 H 1.1060 0.5016 0.1133 0.131 Uiso 1 1 calc R . .
C70 C 1.1954(18) 0.4470(12) 0.1665(12) 0.088(6) Uani 1 1 d . . .
H70 H 1.2550 0.4613 0.1325 0.105 Uiso 1 1 calc R . .
C71 C 1.1990(14) 0.4044(10) 0.2279(10) 0.071(5) Uani 1 1 d . . .
H71 H 1.2613 0.3907 0.2377 0.086 Uiso 1 1 calc R . .
C72 C 1.1134(12) 0.3807(9) 0.2764(9) 0.058(4) Uani 1 1 d . . .
H72 H 1.1172 0.3502 0.3186 0.070 Uiso 1 1 calc R . .
C73 C 0.9249(11) 0.3366(7) 0.4139(7) 0.045(4) Uani 1 1 d . . .
H73A H 0.9876 0.3058 0.4082 0.053 Uiso 1 1 calc R . .
H73B H 0.9215 0.3719 0.4471 0.053 Uiso 1 1 calc R . .
C74 C 0.8403(12) 0.2080(9) 0.4959(7) 0.049(4) Uani 1 1 d . . .
C75 C 0.9271(15) 0.1653(9) 0.4725(10) 0.076(6) Uani 1 1 d . . .
H75 H 0.9752 0.1799 0.4288 0.091 Uiso 1 1 calc R . .
C76 C 0.9444(19) 0.1029(11) 0.5111(12) 0.096(7) Uani 1 1 d . . .
H76 H 1.0041 0.0742 0.4934 0.115 Uiso 1 1 calc R . .
C77 C 0.878(2) 0.0804(13) 0.5748(13) 0.103(8) Uani 1 1 d . . .
H77 H 0.8902 0.0372 0.6022 0.124 Uiso 1 1 calc R . .
C78 C 0.7911(18) 0.1241(17) 0.5974(12) 0.114(10) Uani 1 1 d . . .
H78 H 0.7433 0.1101 0.6414 0.137 Uiso 1 1 calc R . .
C79 C 0.7720(15) 0.1872(13) 0.5580(10) 0.085(7) Uani 1 1 d . . .
H79 H 0.7117 0.2155 0.5745 0.102 Uiso 1 1 calc R . .
C80 C 0.7195(11) 0.3411(9) 0.5009(9) 0.057(4) Uani 1 1 d . . .
C81 C 0.6334(13) 0.3654(11) 0.4817(12) 0.083(7) Uani 1 1 d . . .
H81 H 0.6235 0.3519 0.4392 0.100 Uiso 1 1 calc R . .
C82 C 0.5618(18) 0.4090(13) 0.5235(15) 0.111(8) Uani 1 1 d U . .
H82 H 0.5011 0.4261 0.5126 0.133 Uiso 1 1 calc R . .
C83 C 0.587(3) 0.4262(17) 0.5847(17) 0.149(11) Uani 1 1 d U . .
H83 H 0.5414 0.4583 0.6135 0.178 Uiso 1 1 calc R . .
C84 C 0.669(3) 0.4018(17) 0.6062(17) 0.139(11) Uani 1 1 d U . .
H84 H 0.6778 0.4127 0.6502 0.167 Uiso 1 1 calc R . .
C85 C 0.7398(17) 0.3605(13) 0.5612(12) 0.097(7) Uani 1 1 d U . .
H85 H 0.8017 0.3454 0.5711 0.117 Uiso 1 1 calc R . .
Cl2 Cl 0.1770(9) 0.3483(8) 0.4608(7) 0.104(4) Uani 0.50 1 d PD . .
Cl3 Cl 0.1028(10) 0.4925(9) 0.4378(10) 0.133(6) Uani 0.50 1 d PD . .
C86 C 0.172(5) 0.426(3) 0.435(3) 0.18(3) Uani 0.50 1 d PD . .
H86A H 0.2249 0.4409 0.4531 0.216 Uiso 0.50 1 calc PR . .
H86B H 0.2020 0.4258 0.3825 0.216 Uiso 0.50 1 calc PR . .

loop_
_atom_site_aniso_label
_atom_site_aniso_U_11
_atom_site_aniso_U_22
_atom_site_aniso_U_33
_atom_site_aniso_U_23
_atom_site_aniso_U_13
_atom_site_aniso_U_12
Pt1 0.0272(3) 0.0223(2) 0.0316(3) -0.00640(19) -0.0112(2) -0.00450(18)
Pt2 0.0280(3) 0.0227(2) 0.0302(3) -0.00642(19) -0.0124(2) -0.00201(18)
Pt3 0.0315(3) 0.0313(3) 0.0362(3) -0.0120(2) -0.0158(2) 0.0022(2)
Ag 0.0490(7) 0.0343(6) 0.0684(8) -0.0260(5) -0.0319(6) 0.0069(5)
Cl1 0.063(3) 0.047(2) 0.074(3) -0.024(2) -0.030(2) 0.0089(19)
P1 0.0329(18) 0.0266(16) 0.0321(17) -0.0055(13) -0.0143(15) -0.0072(13)
P2 0.0303(17) 0.0216(15) 0.0328(18) -0.0036(13) -0.0092(14) -0.0053(12)
P3 0.0278(17) 0.0287(16) 0.0401(19) -0.0060(14) -0.0168(15) -0.0023(13)
P4 0.0338(18) 0.0278(16) 0.0292(17) -0.0043(13) -0.0111(14) 0.0003(13)
P5 0.046(2) 0.0331(18) 0.044(2) -0.0118(16) -0.0208(18) -0.0016(15)
P6 0.034(2) 0.058(2) 0.039(2) -0.0194(18) -0.0078(17) -0.0024(17)
F2 0.066(6) 0.029(4) 0.061(5) -0.010(4) -0.040(5) -0.004(4)
F3 0.078(6) 0.029(4) 0.090(7) 0.002(4) -0.049(6) 0.000(4)
F5 0.104(8) 0.056(6) 0.106(8) -0.019(5) -0.083(7) -0.006(5)
F4 0.136(10) 0.059(6) 0.113(9) -0.005(6) -0.102(8) 0.008(6)
F6 0.056(5) 0.024(4) 0.078(6) -0.018(4) -0.035(5) -0.014(3)
F8 0.056(6) 0.044(5) 0.075(6) -0.021(5) 0.005(5) -0.006(4)
F9 0.069(7) 0.060(6) 0.090(8) -0.025(6) 0.031(6) 0.006(5)
F10 0.043(6) 0.083(7) 0.085(7) 0.003(6) 0.024(5) -0.017(5)
F11 0.080(7) 0.064(6) 0.065(6) -0.011(5) 0.001(5) -0.042(5)
F12 0.063(6) 0.045(5) 0.049(5) -0.024(4) 0.003(4) -0.018(4)
O1 0.028(5) 0.057(6) 0.020(4) -0.006(4) -0.005(4) -0.021(4)
O2 0.18(2) 0.132(16) 0.149(17) -0.093(14) -0.043(15) 0.039(14)
O3 0.15(2) 0.066(15) 0.111(18) -0.013(13) -0.033(16) -0.009(15)
O4 0.090(17) 0.135(19) 0.104(18) -0.004(16) -0.011(14) -0.004(15)
O3' 0.066(13) 0.055(12) 0.070(13) -0.021(11) -0.017(11) 0.032(11)
O4' 0.106(18) 0.099(17) 0.135(19) -0.002(15) -0.053(15) -0.016(14)
O5 0.137(15) 0.150(15) 0.129(14) -0.022(12) -0.098(12) -0.011(12)
C1 0.032(7) 0.026(6) 0.027(6) 0.003(5) -0.003(5) -0.017(5)
C2 0.052(9) 0.033(7) 0.044(8) 0.001(6) -0.015(7) -0.018(6)
C3 0.044(8) 0.031(7) 0.043(8) 0.003(6) -0.010(7) -0.003(6)
C4 0.069(11) 0.045(9) 0.066(11) -0.001(8) -0.046(9) -0.007(8)
C5 0.052(9) 0.039(8) 0.059(9) -0.002(7) -0.039(8) -0.015(7)
C6 0.036(7) 0.023(6) 0.067(9) -0.005(6) -0.031(7) -0.006(5)
C7 0.016(6) 0.033(6) 0.028(6) -0.012(5) 0.003(5) -0.004(5)
C8 0.037(8) 0.021(6) 0.055(9) 0.001(6) -0.006(7) -0.003(5)
C9 0.033(8) 0.055(9) 0.039(8) -0.012(7) 0.009(6) 0.008(7)
C10 0.042(9) 0.056(10) 0.064(11) -0.003(8) -0.012(8) -0.004(7)
C11 0.052(9) 0.043(8) 0.042(9) -0.016(7) -0.001(7) -0.014(7)
C12 0.034(7) 0.045(8) 0.038(8) -0.003(6) -0.008(6) -0.012(6)
C13 0.025(6) 0.043(7) 0.028(7) 0.001(6) -0.006(5) -0.010(5)
C14 0.060(10) 0.054(9) 0.036(8) 0.012(7) -0.012(7) -0.031(8)
C15 0.080(14) 0.095(15) 0.068(12) 0.037(11) -0.044(11) -0.031(12)
C16 0.073(13) 0.060(12) 0.107(16) 0.044(11) -0.045(12) -0.018(10)
C17 0.084(14) 0.025(8) 0.132(18) 0.018(9) -0.049(13) -0.021(8)
C18 0.051(9) 0.036(8) 0.077(11) 0.003(8) -0.027(9) -0.015(7)
C19 0.035(7) 0.035(7) 0.037(7) -0.016(6) -0.009(6) 0.000(6)
C20 0.052(10) 0.049(9) 0.066(11) -0.024(8) -0.020(8) -0.010(7)
C21 0.061(12) 0.086(13) 0.081(13) -0.050(11) -0.021(10) 0.004(10)
C22 0.091(16) 0.086(15) 0.083(15) -0.054(12) -0.006(12) 0.014(12)
C23 0.040(10) 0.14(2) 0.081(14) -0.049(14) 0.017(10) -0.007(11)
C24 0.028(8) 0.100(13) 0.035(8) -0.035(9) 0.005(6) -0.009(8)
C25 0.036(7) 0.026(6) 0.034(7) -0.011(5) -0.007(6) 0.002(5)
C26 0.052(9) 0.037(8) 0.045(8) -0.018(6) -0.011(7) -0.005(6)
C27 0.058(10) 0.026(7) 0.066(10) -0.029(7) -0.025(8) 0.003(6)
C28 0.082(13) 0.029(8) 0.079(13) -0.027(8) -0.010(10) 0.010(8)
C29 0.039(9) 0.051(9) 0.073(11) -0.015(8) -0.011(8) 0.018(7)
C30 0.051(9) 0.028(7) 0.050(9) -0.002(6) -0.023(7) 0.001(6)
C31 0.041(8) 0.038(8) 0.040(8) -0.003(6) -0.013(7) -0.001(6)
C32 0.053(9) 0.043(8) 0.031(8) -0.003(6) -0.012(7) -0.001(7)
C33 0.072(12) 0.073(12) 0.046(10) -0.002(9) -0.011(9) -0.010(10)
C34 0.106(18) 0.088(16) 0.053(12) 0.018(11) -0.003(12) -0.030(13)
C35 0.114(18) 0.055(12) 0.084(15) 0.023(11) -0.008(14) -0.025(12)
C36 0.074(12) 0.044(9) 0.066(12) -0.001(8) -0.011(10) -0.004(8)
C37 0.044(8) 0.031(7) 0.048(9) -0.001(6) -0.029(7) -0.007(6)
C38 0.036(8) 0.046(9) 0.063(10) 0.002(7) -0.016(7) -0.005(6)
C39 0.065(12) 0.038(9) 0.099(15) -0.004(9) -0.045(11) 0.003(8)
C40 0.073(13) 0.052(11) 0.104(16) 0.019(11) -0.041(13) -0.008(10)
C41 0.072(12) 0.065(12) 0.063(11) 0.016(9) -0.022(10) -0.019(10)
C42 0.052(9) 0.048(9) 0.041(9) 0.017(7) -0.011(7) -0.010(7)
C43 0.051(9) 0.030(7) 0.035(7) -0.003(6) -0.022(7) 0.003(6)
C44 0.045(8) 0.029(7) 0.058(9) -0.010(6) -0.022(7) -0.001(6)
C45 0.052(10) 0.056(10) 0.076(12) -0.019(9) -0.012(9) -0.004(8)
C46 0.036(9) 0.072(11) 0.056(10) -0.004(9) -0.010(8) 0.003(8)
C47 0.046(9) 0.087(13) 0.051(9) -0.027(9) -0.023(8) -0.009(9)
C48 0.027(7) 0.058(9) 0.045(8) -0.020(7) -0.006(6) -0.002(6)
C49 0.044(8) 0.042(8) 0.025(7) -0.010(6) -0.014(6) -0.001(6)
C50 0.044(8) 0.049(8) 0.022(7) -0.010(6) 0.000(6) -0.003(6)
C51 0.050(10) 0.069(11) 0.051(10) -0.007(8) -0.024(8) 0.011(8)
C52 0.057(11) 0.073(12) 0.061(12) -0.029(10) 0.013(9) 0.013(9)
C53 0.112(18) 0.080(14) 0.053(12) -0.008(10) -0.005(12) 0.034(13)
C54 0.057(11) 0.073(12) 0.037(9) -0.006(8) -0.002(8) 0.024(9)
C55 0.049(8) 0.036(7) 0.027(7) -0.004(6) -0.013(6) 0.004(6)
C56 0.075(11) 0.042(8) 0.026(7) 0.002(6) -0.019(7) 0.007(7)
C57 0.092(15) 0.038(9) 0.081(13) -0.006(9) -0.024(11) -0.004(9)
C58 0.105(18) 0.049(11) 0.119(18) -0.012(11) -0.063(15) 0.028(11)
C59 0.076(13) 0.049(11) 0.129(19) -0.016(11) -0.053(13) 0.017(10)
C60 0.054(10) 0.039(8) 0.098(14) -0.013(9) -0.044(10) 0.011(7)
C61 0.060(10) 0.051(9) 0.084(12) -0.024(9) -0.050(10) 0.011(8)
C62 0.077(14) 0.062(12) 0.139(19) -0.035(12) -0.065(14) 0.006(10)
C63 0.086(13) 0.081(12) 0.136(15) -0.031(12) -0.047(12) 0.025(10)
C64 0.117(16) 0.102(15) 0.153(17) -0.046(13) -0.058(14) 0.021(13)
C65 0.136(17) 0.092(14) 0.159(17) -0.052(13) -0.063(14) -0.003(13)
C66 0.095(13) 0.078(12) 0.133(15) -0.037(11) -0.060(12) 0.005(10)
C67 0.080(11) 0.022(7) 0.048(9) -0.005(6) -0.029(8) -0.019(7)
C68 0.073(13) 0.107(16) 0.076(13) 0.022(12) -0.040(11) -0.033(12)
C69 0.12(2) 0.14(2) 0.070(14) 0.059(15) -0.037(14) -0.074(18)
C70 0.082(16) 0.095(16) 0.085(16) -0.008(13) -0.009(13) -0.037(13)
C71 0.061(12) 0.073(13) 0.066(12) -0.001(10) 0.001(10) -0.005(10)
C72 0.056(10) 0.057(10) 0.060(11) -0.004(8) -0.018(9) 0.003(8)
C73 0.068(10) 0.041(8) 0.038(8) -0.024(6) -0.032(8) 0.010(7)
C74 0.050(9) 0.074(11) 0.025(7) -0.008(7) -0.008(7) -0.019(8)
C75 0.089(15) 0.058(11) 0.055(11) 0.010(9) 0.009(10) 0.003(10)
C76 0.13(2) 0.060(13) 0.089(16) 0.002(12) -0.028(15) 0.017(13)
C77 0.13(2) 0.100(18) 0.078(16) 0.054(14) -0.042(16) -0.039(16)
C78 0.070(16) 0.19(3) 0.066(15) 0.034(17) -0.009(13) -0.036(18)
C79 0.064(12) 0.135(19) 0.049(11) 0.033(12) -0.020(10) -0.019(12)
C80 0.037(9) 0.079(12) 0.052(10) -0.042(9) 0.004(7) 0.006(8)
C81 0.039(10) 0.118(17) 0.103(16) -0.071(14) -0.011(10) 0.002(10)
C82 0.073(12) 0.123(15) 0.138(16) -0.057(13) -0.021(12) 0.012(11)
C83 0.148(19) 0.162(18) 0.143(17) -0.102(15) -0.018(14) 0.002(15)
C84 0.143(18) 0.166(19) 0.139(17) -0.073(15) -0.064(15) -0.005(15)
C85 0.080(13) 0.123(15) 0.089(13) -0.058(12) -0.002(10) -0.008(11)
Cl2 0.069(7) 0.155(12) 0.112(10) -0.068(9) -0.040(7) 0.002(7)
Cl3 0.086(9) 0.159(13) 0.194(16) -0.077(12) -0.079(10) 0.005(9)
C86 0.19(7) 0.28(9) 0.04(3) -0.06(5) -0.01(4) 0.07(7)

loop_
_atom_type_symbol
_atom_type_description
_atom_type_scat_dispersion_real
_atom_type_scat_dispersion_imag
_atom_type_scat_source
C C 0.0033 0.0016 'International Tables Vol C Tables 4.2.6.8 and 6.1.1.4'
H H 0.0000 0.0000 'International Tables Vol C Tables 4.2.6.8 and 6.1.1.4'
O O 0.0106 0.0060 'International Tables Vol C Tables 4.2.6.8 and 6.1.1.4'
F F 0.0171 0.0103 'International Tables Vol C Tables 4.2.6.8 and 6.1.1.4'
P P 0.1023 0.0942 'International Tables Vol C Tables 4.2.6.8 and 6.1.1.4'
Cl Cl 0.1484 0.1585 'International Tables Vol C Tables 4.2.6.8 and 6.1.1.4'
Ag Ag -0.8971 1.1015 'International Tables Vol C Tables 4.2.6.8 and 6.1.1.4'
Pt Pt -1.7033 8.3905 'International Tables Vol C Tables 4.2.6.8 and 6.1.1.4'

loop_
_geom_angle_atom_site_label_1
_geom_angle_atom_site_label_2
_geom_angle_atom_site_label_3
_geom_angle
C7 Pt1 C1 87.6(5)
C7 Pt1 P1 176.8(3)
C1 Pt1 P1 94.4(3)
C7 Pt1 P2 92.4(3)
C1 Pt1 P2 179.5(3)
P1 Pt1 P2 85.63(11)
C7 Pt1 Ag 99.9(3)
C1 Pt1 Ag 100.3(3)
P1 Pt1 Ag 77.25(8)
P2 Pt1 Ag 79.19(8)
O1 Pt2 P4 167.6(2)
O1 Pt2 P3 90.3(2)
P4 Pt2 P3 77.69(12)
O1 Pt2 P2 85.2(2)
P4 Pt2 P2 106.24(12)
P3 Pt2 P2 170.51(11)
O1 Pt2 Ag 75.7(2)
P4 Pt2 Ag 111.11(9)
P3 Pt2 Ag 110.63(8)
P2 Pt2 Ag 76.36(8)
P3 Pt3 P6 173.36(12)
P3 Pt3 P5 107.47(12)
P6 Pt3 P5 71.19(13)
P3 Pt3 P4 76.12(11)
P6 Pt3 P4 105.74(13)
P5 Pt3 P4 174.49(13)
O2 Ag Pt1 146.6(5)
O2 Ag Pt2 124.2(5)
Pt1 Ag Pt2 82.93(3)
O3' Cl1 O4 73(2)
O3' Cl1 O2 114.0(14)
O4 Cl1 O2 129(2)
O3' Cl1 O5 125.3(14)
O4 Cl1 O5 99.5(18)
O2 Cl1 O5 111.3(12)
O3' Cl1 O3 45.7(16)
O4 Cl1 O3 114(2)
O2 Cl1 O3 100.6(18)
O5 Cl1 O3 97.6(18)
O3' Cl1 O4' 104.7(19)
O4 Cl1 O4' 43.9(18)
O2 Cl1 O4' 88.7(18)
O5 Cl1 O4' 105.2(15)
O3 Cl1 O4' 150(2)
O1 P1 C13 105.6(5)
O1 P1 C19 104.9(5)
C13 P1 C19 103.3(6)
O1 P1 Pt1 112.5(3)
C13 P1 Pt1 113.1(4)
C19 P1 Pt1 116.4(4)
C31 P2 C25 103.7(6)
C31 P2 Pt1 112.1(4)
C25 P2 Pt1 109.8(4)
C31 P2 Pt2 121.9(4)
C25 P2 Pt2 102.5(4)
Pt1 P2 Pt2 105.98(12)
C43 P3 C37 104.5(6)
C43 P3 Pt3 110.1(4)
C37 P3 Pt3 115.1(4)
C43 P3 Pt2 107.6(4)
C37 P3 Pt2 118.6(4)
Pt3 P3 Pt2 100.70(13)
C49 P4 C55 106.3(6)
C49 P4 Pt2 117.0(4)
C55 P4 Pt2 109.6(4)
C49 P4 Pt3 106.9(4)
C55 P4 Pt3 115.0(5)
Pt2 P4 Pt3 102.36(13)
C61 P5 C67 103.0(8)
C61 P5 C73 106.7(7)
C67 P5 C73 110.2(7)
C61 P5 Pt3 116.7(6)
C67 P5 Pt3 127.2(4)
C73 P5 Pt3 91.0(5)
C74 P6 C73 109.1(7)
C74 P6 C80 106.1(8)
C73 P6 C80 105.6(7)
C74 P6 Pt3 119.8(5)
C73 P6 Pt3 92.6(4)
C80 P6 Pt3 121.3(6)
P1 O1 Pt2 126.8(5)
Cl1 O2 Ag 119.6(13)
C6 C1 C2 113.7(11)
C6 C1 Pt1 122.9(9)
C2 C1 Pt1 123.3(9)
F2 C2 C3 117.6(12)
F2 C2 C1 120.4(12)
C3 C2 C1 121.9(12)
C4 C3 F3 119.3(12)
C4 C3 C2 121.4(13)
F3 C3 C2 119.3(12)
C3 C4 F4 120.1(13)
C3 C4 C5 118.3(13)
F4 C4 C5 121.5(13)
F5 C5 C4 119.2(12)
F5 C5 C6 121.2(12)
C4 C5 C6 119.6(12)
F6 C6 C1 118.8(11)
F6 C6 C5 116.3(11)
C1 C6 C5 124.9(12)
C12 C7 C8 112.9(11)
C12 C7 Pt1 122.1(9)
C8 C7 Pt1 125.0(9)
C9 C8 F8 117.5(12)
C9 C8 C7 124.7(12)
F8 C8 C7 117.8(11)
F9 C9 C10 120.4(14)
F9 C9 C8 121.1(14)
C10 C9 C8 118.5(13)
F10 C10 C11 122.4(15)
F10 C10 C9 117.9(15)
C11 C10 C9 119.6(14)
C10 C11 C12 120.5(14)
C10 C11 F11 118.1(13)
C12 C11 F11 121.4(13)
C11 C12 F12 117.5(12)
C11 C12 C7 123.8(13)
F12 C12 C7 118.7(11)
C18 C13 C14 117.6(13)
C18 C13 P1 120.1(10)
C14 C13 P1 122.0(10)
C15 C14 C13 120.9(15)
C14 C15 C16 120.0(16)
C15 C16 C17 120.1(16)
C18 C17 C16 118.4(17)
C13 C18 C17 123.1(16)
C24 C19 C20 116.4(13)
C24 C19 P1 121.5(10)
C20 C19 P1 122.0(11)
C21 C20 C19 121.9(15)
C22 C21 C20 119.3(17)
C21 C22 C23 118.1(17)
C24 C23 C22 121.5(18)
C23 C24 C19 122.7(16)
C30 C25 C26 118.1(12)
C30 C25 P2 121.4(10)
C26 C25 P2 120.5(10)
C27 C26 C25 119.5(14)
C28 C27 C26 122.2(13)
C27 C28 C29 118.9(14)
C30 C29 C28 120.0(15)
C29 C30 C25 121.3(13)
C32 C31 C36 118.8(14)
C32 C31 P2 119.7(10)
C36 C31 P2 121.3(12)
C31 C32 C33 120.4(14)
C34 C33 C32 121.8(18)
C33 C34 C35 118.3(18)
C36 C35 C34 121.8(18)
C35 C36 C31 118.9(17)
C42 C37 C38 119.1(13)
C42 C37 P3 124.9(11)
C38 C37 P3 116.0(11)
C39 C38 C37 119.6(15)
C40 C39 C38 119.8(17)
C39 C40 C41 119.3(17)
C40 C41 C42 121.4(18)
C37 C42 C41 120.7(16)
C44 C43 C48 117.8(13)
C44 C43 P3 121.8(11)
C48 C43 P3 120.4(10)
C43 C44 C45 122.2(14)
C46 C45 C44 119.2(15)
C45 C46 C47 119.2(15)
C48 C47 C46 120.4(14)
C47 C48 C43 121.0(13)
C54 C49 C50 119.0(13)
C54 C49 P4 123.3(11)
C50 C49 P4 117.2(10)
C51 C50 C49 120.3(13)
C52 C51 C50 121.7(15)
C51 C52 C53 118.1(16)
C52 C53 C54 120.1(17)
C49 C54 C53 120.7(15)
C56 C55 C60 119.3(13)
C56 C55 P4 121.8(11)
C60 C55 P4 117.9(11)
C55 C56 C57 119.4(16)
C58 C57 C56 119.2(18)
C57 C58 C59 121.3(17)
C60 C59 C58 121.3(19)
C59 C60 C55 119.4(17)
C62 C61 C66 118.1(16)
C62 C61 P5 122.4(13)
C66 C61 P5 119.3(13)
C61 C62 C63 121.1(18)
C64 C63 C62 121(2)
C63 C64 C65 120(2)
C64 C65 C66 120(2)
C65 C66 C61 120(2)
C72 C67 C68 118.6(16)
C72 C67 P5 123.3(12)
C68 C67 P5 118.0(13)
C69 C68 C67 117.8(18)
C70 C69 C68 123(2)
C69 C70 C71 120(2)
C70 C71 C72 121(2)
C71 C72 C67 120.1(17)
P6 C73 P5 95.5(6)
C79 C74 C75 119.3(17)
C79 C74 P6 120.7(15)
C75 C74 P6 119.9(12)
C76 C75 C74 121.0(18)
C75 C76 C77 121(2)
C76 C77 C78 117(2)
C79 C78 C77 122(2)
C74 C79 C78 119(2)
C81 C80 C85 122.5(17)
C81 C80 P6 119.3(13)
C85 C80 P6 117.9(15)
C82 C81 C80 120.6(19)
C81 C82 C83 114(2)
C84 C83 C82 127(3)
C83 C84 C85 117(3)
C84 C85 C80 119(2)
Cl3 C86 Cl2 144(5)

loop_
_geom_bond_atom_site_label_1
_geom_bond_atom_site_label_2
_geom_bond_distance
Pt1 C7 2.069(11)
Pt1 C1 2.082(12)
Pt1 P1 2.295(3)
Pt1 P2 2.321(3)
Pt1 Ag 2.7596(10)
Pt2 O1 2.075(8)
Pt2 P4 2.257(3)
Pt2 P3 2.328(3)
Pt2 P2 2.352(3)
Pt2 Ag 2.8741(11)
Pt3 P3 2.325(3)
Pt3 P6 2.331(4)
Pt3 P5 2.338(3)
Pt3 P4 2.341(3)
Ag O2 2.350(19)
Cl1 O3' 1.33(2)
Cl1 O4 1.37(3)
Cl1 O2 1.382(17)
Cl1 O5 1.393(14)
Cl1 O3 1.42(3)
Cl1 O4' 1.53(3)
P1 O1 1.581(8)
P1 C13 1.817(13)
P1 C19 1.825(13)
P2 C31 1.838(14)
P2 C25 1.845(12)
P3 C43 1.822(14)
P3 C37 1.831(13)
P4 C49 1.823(14)
P4 C55 1.827(13)
P5 C61 1.786(15)
P5 C67 1.802(17)
P5 C73 1.861(13)
P6 C74 1.801(16)
P6 C73 1.809(16)
P6 C80 1.828(14)
F2 C2 1.353(14)
F3 C3 1.360(15)
F5 C5 1.355(14)
F4 C4 1.356(16)
F6 C6 1.343(14)
F8 C8 1.374(14)
F9 C9 1.326(15)
F10 C10 1.352(17)
F11 C11 1.364(16)
F12 C12 1.361(15)
C1 C6 1.364(16)
C1 C2 1.411(18)
C2 C3 1.374(19)
C3 C4 1.356(19)
C4 C5 1.37(2)
C5 C6 1.372(17)
C7 C12 1.394(17)
C7 C8 1.395(17)
C8 C9 1.371(19)
C9 C10 1.37(2)
C10 C11 1.36(2)
C11 C12 1.358(19)
C13 C18 1.364(19)
C13 C14 1.407(18)
C14 C15 1.37(2)
C15 C16 1.39(3)
C16 C17 1.39(3)
C17 C18 1.37(2)
C19 C24 1.347(19)
C19 C20 1.417(18)
C20 C21 1.37(2)
C21 C22 1.35(3)
C22 C23 1.42(3)
C23 C24 1.31(2)
C25 C30 1.374(18)
C25 C26 1.377(17)
C26 C27 1.370(18)
C27 C28 1.34(2)
C28 C29 1.37(2)
C29 C30 1.364(19)
C31 C32 1.383(19)
C31 C36 1.42(2)
C32 C33 1.39(2)
C33 C34 1.34(3)
C34 C35 1.41(3)
C35 C36 1.38(2)
C37 C42 1.33(2)
C37 C38 1.414(19)
C38 C39 1.39(2)
C39 C40 1.36(3)
C40 C41 1.37(3)
C41 C42 1.37(2)
C43 C44 1.365(18)
C43 C48 1.399(18)
C44 C45 1.39(2)
C45 C46 1.39(2)
C46 C47 1.39(2)
C47 C48 1.37(2)
C49 C54 1.347(19)
C49 C50 1.389(18)
C50 C51 1.38(2)
C51 C52 1.37(2)
C52 C53 1.38(3)
C53 C54 1.42(2)
C55 C56 1.39(2)
C55 C60 1.42(2)
C56 C57 1.42(2)
C57 C58 1.37(3)
C58 C59 1.37(3)
C59 C60 1.36(2)
C61 C62 1.37(2)
C61 C66 1.41(2)
C62 C63 1.39(3)
C63 C64 1.35(3)
C64 C65 1.39(3)
C65 C66 1.40(3)
C67 C72 1.39(2)
C67 C68 1.41(2)
C68 C69 1.39(3)
C69 C70 1.33(3)
C70 C71 1.36(3)
C71 C72 1.38(2)
C74 C79 1.35(2)
C74 C75 1.38(2)
C75 C76 1.36(2)
C76 C77 1.37(3)
C77 C78 1.39(3)
C78 C79 1.38(3)
C80 C81 1.38(2)
C80 C85 1.39(3)
C81 C82 1.38(3)
C82 C83 1.43(4)
C83 C84 1.35(4)
C84 C85 1.37(3)
Cl2 C86 1.51(6)
Cl3 C86 1.51(5)

loop_
_platon_squeeze_void_nr
_platon_squeeze_void_average_x
_platon_squeeze_void_average_y
_platon_squeeze_void_average_z
_platon_squeeze_void_volume
_platon_squeeze_void_count_electrons
_platon_squeeze_void_content
1 0.000 0.000 0.000 7 0 ' '
2 -0.028 0.253 0.750 583 170 ' '
3 -0.071 0.747 0.250 583 170 ' '
4 0.500 1.000 0.000 15 0 ' '
